data_7704704
loop_
_publ_author_name
'Mazur, Maria'
'Mrozowicz, Micha\/l'
'Buchowicz, W\/lodzimierz'
'Koszytkowska-Stawi\'nska, Mariola'
'Kami\'nski, Rados\/law'
'Ochal, Zbigniew'
'Wi\'nska, Patrycja'
'Bretner, Maria'

_publ_section_title
;
 Formylation of a metathesis-derived <i>ansa</i>[4]-ferrocene: a simple
 route to anticancer organometallics.
;
_journal_issue 33
_journal_name_full 'Dalton transactions (Cambridge, England : 2003)'
_journal_page_first 11504
_journal_page_last 11511
_journal_paper_doi 10.1039/d0dt01975e
_journal_volume 49
_journal_year 2020
_chemical_formula_moiety 'C15 H14 Fe O'
_chemical_formula_sum 'C15 H14 Fe O'
_chemical_formula_weight 266.1
_space_group_IT_number 19
_space_group_name_Hall 'P 2ac 2ab'
_space_group_name_H-M_alt 'P 21 21 21'
_symmetry_cell_setting orthorhombic
_symmetry_Int_Tables_number 19
_symmetry_space_group_name_Hall 'P 2ac 2ab'
_symmetry_space_group_name_H-M 'P 21 21 21'
_audit_update_record
;
2020-04-27 deposited with the CCDC.	2020-06-25 downloaded from the CCDC.
;
_cell_angle_alpha 90
_cell_angle_beta 90
_cell_angle_gamma 90
_cell_formula_units_Z 4
_cell_length_a 7.6075(4)
_cell_length_b 11.1031(7)
_cell_length_c 13.2087(6)
_cell_measurement_reflns_used 4356
_cell_measurement_temperature 100
_cell_measurement_theta_max 75.6
_cell_measurement_theta_min 5.23
_cell_volume 1115.70(10)
_diffrn_ambient_temperature 100
_diffrn_detector 'CCD plate'
_diffrn_measured_fraction_theta_full 1
_diffrn_measured_fraction_theta_max 1
_diffrn_measurement_device 'four-circle diffractometer'
_diffrn_measurement_device_type 'SuperNova, Cu, Atlas'
_diffrn_measurement_method '\w scans'
_diffrn_radiation_monochromator mirror
_diffrn_radiation_source 'X-ray tube'
_diffrn_radiation_type 'Cu K\a'
_diffrn_radiation_wavelength 1.54184
_diffrn_reflns_av_R_equivalents 0.0704
_diffrn_reflns_av_unetI/netI 0.0455
_diffrn_reflns_limit_h_max 8
_diffrn_reflns_limit_h_min -9
_diffrn_reflns_limit_k_max 12
_diffrn_reflns_limit_k_min -13
_diffrn_reflns_limit_l_max 16
_diffrn_reflns_limit_l_min -16
_diffrn_reflns_number 9171
_diffrn_reflns_theta_full 76.48
_diffrn_reflns_theta_max 76.48
_diffrn_reflns_theta_min 5.2
_diffrn_source 'micro-focus sealed X-ray tube'
_exptl_absorpt_coefficient_mu 10.621
_exptl_absorpt_correction_T_max 0.499
_exptl_absorpt_correction_T_min 0.299
_exptl_absorpt_correction_type multi-scan
_exptl_absorpt_process_details
;
CrysAlisPro 1.171.38.41 (Rigaku Oxford Diffraction, 2015)
Empirical absorption correction using spherical harmonics,
 implemented in SCALE3 ABSPACK scaling algorithm.
;
_exptl_crystal_colour orange
_exptl_crystal_density_diffrn 1.5843
_exptl_crystal_description 'cut crystal'
_exptl_crystal_F_000 552
_exptl_crystal_size_max 0.169
_exptl_crystal_size_mid 0.118
_exptl_crystal_size_min 0.1
_refine_diff_density_max 1.01
_refine_diff_density_min -0.40
_refine_ls_abs_structure_details '  927 of Friedel pairs used in the refinement'
_refine_ls_abs_structure_Flack 0.039(7)
_refine_ls_extinction_method none
_refine_ls_goodness_of_fit_gt 1.70
_refine_ls_goodness_of_fit_ref 1.60
_refine_ls_hydrogen_treatment constr
_refine_ls_number_constraints 56
_refine_ls_number_parameters 154
_refine_ls_number_reflns 2287
_refine_ls_number_restraints 0
_refine_ls_R_factor_all 0.0472
_refine_ls_R_factor_gt 0.0433
_refine_ls_shift/su_max 0.0085
_refine_ls_shift/su_mean 0.0007
_refine_ls_structure_factor_coef Fsqd
_refine_ls_weighting_details w=1/(\s^2^(I)+0.0004I^2^)
_refine_ls_weighting_scheme sigma
_refine_ls_wR_factor_gt 0.1041
_refine_ls_wR_factor_ref 0.1059
_reflns_number_gt 1988
_reflns_number_total 2287
_reflns_threshold_expression I>3\s(I)
_cod_data_source_file d0dt01975e2.cif
_cod_data_source_block 4
_cod_depositor_comments 'Adding full bibliography for 7704703--7704704.cif.'
_cod_database_code 7704704

loop_
_space_group_symop_id
_space_group_symop_operation_xyz
1 x,y,z
2 -x+1/2,-y,z+1/2
3 -x,y+1/2,-z+1/2
4 x+1/2,-y+1/2,-z

loop_
_atom_site_label
_atom_site_type_symbol
_atom_site_fract_x
_atom_site_fract_y
_atom_site_fract_z
_atom_site_adp_type
_atom_site_U_iso_or_equiv
_atom_site_site_symmetry_multiplicity
_atom_site_occupancy
_atom_site_calc_flag
_atom_site_refinement_flags
_atom_site_disorder_assembly
_atom_site_disorder_group
Fe1 Fe 0.46430(7) 0.50249(6) 0.65695(4) Uani 0.02332(14) 4 1 d . . .
O1 O 0.4198(4) 0.7610(3) 0.4647(3) Uani 0.0394(10) 4 1 d . . .
C1 C 0.3345(6) 0.6756(4) 0.4960(3) Uani 0.0314(11) 4 1 d . . .
C2 C 0.4046(6) 0.5567(4) 0.5138(3) Uani 0.0286(11) 4 1 d . . .
C3 C 0.3032(5) 0.4504(4) 0.5420(3) Uani 0.0260(10) 4 1 d . . .
C4 C 0.4265(5) 0.3572(3) 0.5629(3) Uani 0.0245(11) 4 1 d . . .
C5 C 0.6002(6) 0.4028(4) 0.5510(3) Uani 0.0281(11) 4 1 d . . .
C6 C 0.5901(5) 0.5255(3) 0.5212(3) Uani 0.0283(11) 4 1 d . . .
C7 C 0.2936(5) 0.5367(4) 0.7727(3) Uani 0.0279(11) 4 1 d . . .
C8 C 0.4114(6) 0.4432(4) 0.8009(3) Uani 0.0284(11) 4 1 d . . .
C9 C 0.5882(5) 0.4882(4) 0.7943(3) Uani 0.0296(11) 4 1 d . . .
C10 C 0.5790(6) 0.6102(4) 0.7645(3) Uani 0.0324(12) 4 1 d . . .
C11 C 0.3987(6) 0.6409(4) 0.7523(3) Uani 0.0310(12) 4 1 d . . .
C12 C 0.1074(5) 0.4392(3) 0.5476(3) Uani 0.0270(11) 4 1 d . . .
C13 C 0.0483(6) 0.3631(3) 0.6364(3) Uani 0.0283(11) 4 1 d . . .
C14 C 0.0416(6) 0.4026(4) 0.7309(3) Uani 0.0318(11) 4 1 d . . .
C15 C 0.0974(5) 0.5273(4) 0.7633(3) Uani 0.0309(11) 4 1 d . . .
H1 H 0.212079 0.68848 0.5099 Uiso 0.0377 4 1 d . . .
H4 H 0.397158 0.276232 0.582017 Uiso 0.0294 4 1 d . . .
H5 H 0.706644 0.357955 0.561331 Uiso 0.0337 4 1 d . . .
H6 H 0.687622 0.578182 0.508399 Uiso 0.034 4 1 d . . .
H8 H 0.378372 0.363187 0.820946 Uiso 0.0341 4 1 d . . .
H9 H 0.693637 0.443452 0.807763 Uiso 0.0355 4 1 d . . .
H10 H 0.677172 0.663177 0.754331 Uiso 0.0389 4 1 d . . .
H11 H 0.354727 0.718797 0.733406 Uiso 0.0372 4 1 d . . .
H12a H 0.06396 0.404782 0.485861 Uiso 0.0324 4 1 d . . .
H12b H 0.05604 0.517971 0.552732 Uiso 0.0324 4 1 d . . .
H13 H 0.013568 0.281377 0.623442 Uiso 0.034 4 1 d . . .
H14 H -0.001401 0.348623 0.781973 Uiso 0.0381 4 1 d . . .
H15a H 0.0439 0.54645 0.827142 Uiso 0.0371 4 1 d . . .
H15b H 0.056118 0.585215 0.714889 Uiso 0.0371 4 1 d . . .

loop_
_atom_site_aniso_label
_atom_site_aniso_type_symbol
_atom_site_aniso_U_11
_atom_site_aniso_U_22
_atom_site_aniso_U_33
_atom_site_aniso_U_12
_atom_site_aniso_U_13
_atom_site_aniso_U_23
Fe1 Fe 0.0253(3) 0.0246(2) 0.0200(2) 0.0006(3) -0.0007(2) -0.0027(2)
O1 O 0.0404(19) 0.0297(14) 0.0479(18) -0.0008(13) -0.0033(14) 0.0078(13)
C1 C 0.034(2) 0.0314(19) 0.0287(19) -0.0022(17) -0.0037(16) 0.0004(15)
C2 C 0.033(2) 0.0308(18) 0.0215(18) 0.0017(17) -0.0038(15) 0.0022(14)
C3 C 0.0282(19) 0.0333(17) 0.0164(16) -0.0016(17) -0.0054(13) -0.0015(13)
C4 C 0.034(2) 0.0205(16) 0.0194(16) 0.0003(15) -0.0014(13) -0.0052(12)
C5 C 0.032(2) 0.030(2) 0.0224(18) 0.0055(17) 0.0019(14) -0.0076(14)
C6 C 0.0284(19) 0.035(2) 0.0221(16) -0.0013(15) 0.0067(13) 0.0008(14)
C7 C 0.0287(19) 0.035(2) 0.0199(17) -0.0006(16) 0.0051(13) -0.0087(13)
C8 C 0.033(2) 0.0359(19) 0.0159(16) -0.0018(17) 0.0031(14) -0.0030(14)
C9 C 0.0277(18) 0.043(2) 0.0181(15) 0.000(2) -0.0059(12) -0.0054(18)
C10 C 0.034(2) 0.035(2) 0.0282(19) -0.0049(17) -0.0022(16) -0.0119(16)
C11 C 0.037(2) 0.0257(18) 0.030(2) 0.0065(17) 0.0009(16) -0.0121(15)
C12 C 0.0277(19) 0.0291(19) 0.0241(18) -0.0025(16) -0.0048(14) 0.0000(14)
C13 C 0.0258(19) 0.0279(17) 0.0312(19) -0.0009(16) -0.0018(15) 0.0024(14)
C14 C 0.029(2) 0.037(2) 0.0299(19) 0.0032(19) -0.0012(17) 0.0031(15)
C15 C 0.0284(19) 0.039(2) 0.0257(17) 0.0029(17) 0.0011(14) -0.0014(15)

loop_
_atom_type_symbol
_atom_type_scat_dispersion_real
_atom_type_scat_dispersion_imag
_atom_type_scat_source
_atom_type_scat_Cromer_Mann_a1
_atom_type_scat_Cromer_Mann_b1
_atom_type_scat_Cromer_Mann_a2
_atom_type_scat_Cromer_Mann_b2
_atom_type_scat_Cromer_Mann_a3
_atom_type_scat_Cromer_Mann_b3
_atom_type_scat_Cromer_Mann_a4
_atom_type_scat_Cromer_Mann_b4
_atom_type_scat_Cromer_Mann_c
C 0.0181 0.0091 'International Tables Vol C tables 4.2.6.8 and 6.1.1.4' 2.31 20.843901 1.02 10.2075 1.5886 0.5687 0.865 51.651199 0.2156
H 0.0000 0.0000 'International Tables Vol C tables 4.2.6.8 and 6.1.1.4' 0.493002 10.5109 0.322912 26.1257 0.140191 3.14236 0.04081 57.799702 0.003038
Fe -1.1336 3.1974 'International Tables Vol C tables 4.2.6.8 and 6.1.1.4' 11.7695 4.7611 7.3573 0.3072 3.5222 15.3535 2.3045 76.880501 1.0369
O 0.0492 0.0322 'International Tables Vol C tables 4.2.6.8 and 6.1.1.4' 3.0485 13.2771 2.2868 5.7011 1.5463 0.3239 0.867 32.908901 0.2508

loop_
_geom_angle_atom_site_label_1
_geom_angle_atom_site_label_2
_geom_angle_atom_site_label_3
_geom_angle_site_symmetry_1
_geom_angle_site_symmetry_2
_geom_angle_site_symmetry_3
_geom_angle
_geom_angle_publ_flag
C2 Fe1 C3 . . . 41.99(17) ?
C2 Fe1 C4 . . . 68.88(16) ?
C2 Fe1 C5 . . . 68.91(17) ?
C2 Fe1 C6 . . . 41.78(17) ?
C2 Fe1 C7 . . . 119.91(17) ?
C2 Fe1 C8 . . . 155.76(18) ?
C2 Fe1 C9 . . . 161.30(17) ?
C2 Fe1 C10 . . . 124.45(18) ?
C2 Fe1 C11 . . . 107.15(17) ?
C3 Fe1 C4 . . . 40.72(16) ?
C3 Fe1 C5 . . . 69.09(17) ?
C3 Fe1 C6 . . . 70.35(15) ?
C3 Fe1 C7 . . . 103.21(16) ?
C3 Fe1 C8 . . . 118.82(17) ?
C3 Fe1 C9 . . . 156.19(17) ?
C3 Fe1 C10 . . . 159.77(18) ?
C3 Fe1 C11 . . . 121.68(17) ?
C4 Fe1 C5 . . . 40.45(16) ?
C4 Fe1 C6 . . . 68.55(14) ?
C4 Fe1 C7 . . . 120.63(16) ?
C4 Fe1 C8 . . . 106.30(16) ?
C4 Fe1 C9 . . . 122.55(16) ?
C4 Fe1 C10 . . . 159.23(17) ?
C4 Fe1 C11 . . . 157.79(17) ?
C5 Fe1 C6 . . . 40.42(15) ?
C5 Fe1 C7 . . . 157.97(18) ?
C5 Fe1 C8 . . . 123.71(17) ?
C5 Fe1 C9 . . . 109.17(17) ?
C5 Fe1 C10 . . . 124.72(18) ?
C5 Fe1 C11 . . . 160.39(18) ?
C6 Fe1 C7 . . . 158.35(16) ?
C6 Fe1 C8 . . . 160.51(17) ?
C6 Fe1 C9 . . . 124.70(15) ?
C6 Fe1 C10 . . . 109.55(16) ?
C6 Fe1 C11 . . . 123.94(16) ?
C7 Fe1 C8 . . . 40.63(17) ?
C7 Fe1 C9 . . . 69.16(15) ?
C7 Fe1 C10 . . . 69.12(17) ?
C7 Fe1 C11 . . . 40.98(17) ?
C8 Fe1 C9 . . . 41.02(17) ?
C8 Fe1 C10 . . . 68.21(17) ?
C8 Fe1 C11 . . . 67.87(17) ?
C9 Fe1 C10 . . . 40.28(17) ?
C9 Fe1 C11 . . . 68.04(17) ?
C10 Fe1 C11 . . . 40.60(18) ?
O1 C1 C2 . . . 124.7(4) ?
O1 C1 H1 . . . 117.69 ?
C2 C1 H1 . . . 117.62 ?
Fe1 C2 C1 . . . 120.3(3) ?
Fe1 C2 C3 . . . 69.0(2) ?
Fe1 C2 C6 . . . 69.6(2) ?
C1 C2 C3 . . . 125.9(4) ?
C1 C2 C6 . . . 125.9(4) ?
C3 C2 C6 . . . 107.6(3) ?
Fe1 C3 C2 . . . 69.0(2) ?
Fe1 C3 C4 . . . 70.4(2) ?
Fe1 C3 C12 . . . 125.9(3) ?
C2 C3 C4 . . . 106.8(3) ?
C2 C3 C12 . . . 127.3(4) ?
C4 C3 C12 . . . 125.9(4) ?
Fe1 C4 C3 . . . 68.8(2) ?
Fe1 C4 C5 . . . 70.0(2) ?
Fe1 C4 H4 . . . 127.46 ?
C3 C4 C5 . . . 109.4(3) ?
C3 C4 H4 . . . 125.34 ?
C5 C4 H4 . . . 125.29 ?
Fe1 C5 C4 . . . 69.6(2) ?
Fe1 C5 C6 . . . 69.3(2) ?
Fe1 C5 H5 . . . 127.2 ?
C4 C5 C6 . . . 108.8(4) ?
C4 C5 H5 . . . 125.63 ?
C6 C5 H5 . . . 125.62 ?
Fe1 C6 C2 . . . 68.6(2) ?
Fe1 C6 C5 . . . 70.3(2) ?
Fe1 C6 H6 . . . 126.25 ?
C2 C6 C5 . . . 107.4(3) ?
C2 C6 H6 . . . 126.32 ?
C5 C6 H6 . . . 126.27 ?
Fe1 C7 C8 . . . 70.1(2) ?
Fe1 C7 C11 . . . 69.8(2) ?
Fe1 C7 C15 . . . 123.9(3) ?
C8 C7 C11 . . . 106.7(4) ?
C8 C7 C15 . . . 126.7(4) ?
C11 C7 C15 . . . 126.6(4) ?
Fe1 C8 C7 . . . 69.3(2) ?
Fe1 C8 C9 . . . 69.4(2) ?
Fe1 C8 H8 . . . 127.12 ?
C7 C8 C9 . . . 108.7(4) ?
C7 C8 H8 . . . 125.66 ?
C9 C8 H8 . . . 125.66 ?
Fe1 C9 C8 . . . 69.5(2) ?
Fe1 C9 C10 . . . 69.9(2) ?
Fe1 C9 H9 . . . 126.01 ?
C8 C9 C10 . . . 107.7(4) ?
C8 C9 H9 . . . 126.2 ?
C10 C9 H9 . . . 126.11 ?
Fe1 C10 C9 . . . 69.8(2) ?
Fe1 C10 C11 . . . 69.6(2) ?
Fe1 C10 H10 . . . 126.23 ?
C9 C10 C11 . . . 108.0(4) ?
C9 C10 H10 . . . 126.02 ?
C11 C10 H10 . . . 125.97 ?
Fe1 C11 C7 . . . 69.2(2) ?
Fe1 C11 C10 . . . 69.8(2) ?
Fe1 C11 H11 . . . 126.92 ?
C7 C11 C10 . . . 108.9(4) ?
C7 C11 H11 . . . 125.6 ?
C10 C11 H11 . . . 125.53 ?
C3 C12 C13 . . . 112.4(3) ?
C3 C12 H12a . . . 109.51 ?
C3 C12 H12b . . . 109.44 ?
C13 C12 H12a . . . 109.51 ?
C13 C12 H12b . . . 109.44 ?
H12a C12 H12b . . . 106.42 ?
C12 C13 C14 . . . 123.8(3) ?
C12 C13 H13 . . . 118.09 ?
C14 C13 H13 . . . 118.06 ?
C13 C14 C15 . . . 124.1(4) ?
C13 C14 H14 . . . 117.96 ?
C15 C14 H14 . . . 117.98 ?
C7 C15 C14 . . . 111.5(4) ?
C7 C15 H15a . . . 109.47 ?
C7 C15 H15b . . . 109.5 ?
C14 C15 H15a . . . 109.44 ?
C14 C15 H15b . . . 109.48 ?
H15a C15 H15b . . . 107.34 ?

loop_
_geom_bond_atom_site_label_1
_geom_bond_atom_site_label_2
_geom_bond_site_symmetry_1
_geom_bond_site_symmetry_2
_geom_bond_distance
_geom_bond_publ_flag
Fe1 C2 . . 2.036(4) ?
Fe1 C3 . . 2.035(4) ?
Fe1 C4 . . 2.056(4) ?
Fe1 C5 . . 2.062(4) ?
Fe1 C6 . . 2.048(4) ?
Fe1 C7 . . 2.042(4) ?
Fe1 C8 . . 2.052(4) ?
Fe1 C9 . . 2.051(4) ?
Fe1 C10 . . 2.052(4) ?
Fe1 C11 . . 2.049(4) ?
O1 C1 . . 1.221(6) ?
C1 C2 . . 1.443(6) ?
C1 H1 . . 0.96 ?
C2 C3 . . 1.458(6) ?
C2 C6 . . 1.456(6) ?
C3 C4 . . 1.424(5) ?
C3 C12 . . 1.497(5) ?
C4 C5 . . 1.424(6) ?
C4 H4 . . 0.9601 ?
C5 C6 . . 1.420(6) ?
C5 H5 . . 0.9604 ?
C6 H6 . . 0.9598 ?
C7 C8 . . 1.421(6) ?
C7 C11 . . 1.432(6) ?
C7 C15 . . 1.501(5) ?
C8 C9 . . 1.437(6) ?
C8 H8 . . 0.9605 ?
C9 C10 . . 1.412(6) ?
C9 H9 . . 0.9601 ?
C10 C11 . . 1.423(6) ?
C10 H10 . . 0.9601 ?
C11 H11 . . 0.9603 ?
C12 C13 . . 1.514(5) ?
C12 H12a . . 0.9593 ?
C12 H12b . . 0.9603 ?
C13 C14 . . 1.324(6) ?
C13 H13 . . 0.9604 ?
C14 C15 . . 1.510(6) ?
C14 H14 . . 0.9598 ?
C15 H15a . . 0.9602 ?
C15 H15b . . 0.9597 ?

loop_
_geom_hbond_atom_site_label_D
_geom_hbond_atom_site_label_H
_geom_hbond_atom_site_label_A
_geom_hbond_site_symmetry_D
_geom_hbond_site_symmetry_H
_geom_hbond_site_symmetry_A
_geom_hbond_distance_DH
_geom_hbond_distance_HA
_geom_hbond_distance_DA
_geom_hbond_angle_DHA
_geom_hbond_publ_flag
C1 H1 O1 . . 4_466 0.96 2.32 3.274(6) 174.01 ?
